data_1548537
loop_
_publ_author_name
'Zhou, Junfei'
'Liu, Tingting'
'Zhang, Hanqi'
'Zheng, Guijuan'
'Qiu, Yue'
'Deng, Mengyi'
'Zhang, Chun'
'Yao, Guangmin'

_publ_section_title
;
 Anti-inflammatory Grayanane Diterpenoids from the Leaves of Rhododendron
 molle
;
_journal_name_full 'Journal of Natural Products'
_journal_paper_doi 10.1021/acs.jnatprod.7b00799
_journal_year 2017
_chemical_absolute_configuration ad
_chemical_formula_moiety 'C23 H34 O6'
_chemical_formula_sum 'C23 H34 O6'
_chemical_formula_weight 406.50
_space_group_crystal_system monoclinic
_space_group_IT_number 4
_space_group_name_Hall 'P 2yb'
_space_group_name_H-M_alt 'P 1 21 1'
_symmetry_space_group_name_Hall 'P 2yb'
_symmetry_space_group_name_H-M 'P 1 21 1'
_atom_sites_solution_hydrogens mixed
_atom_sites_solution_primary direct
_audit_creation_date 2017-09-07
_audit_creation_method
;
Olex2 1.2
(compiled 2017.07.20 svn.r3457 for OlexSys, GUI svn.r5370)
;
_cell_angle_alpha 90
_cell_angle_beta 107.0090(10)
_cell_angle_gamma 90
_cell_formula_units_Z 4
_cell_length_a 9.81810(10)
_cell_length_b 16.3996(2)
_cell_length_c 13.9736(2)
_cell_measurement_reflns_used 15860
_cell_measurement_temperature 100.00(10)
_cell_measurement_theta_max 73.4870
_cell_measurement_theta_min 4.7020
_cell_volume 2151.52(5)
_computing_cell_refinement 'CrysAlisPro 1.171.38.43f (Rigaku OD, 2015)'
_computing_data_collection 'CrysAlisPro 1.171.38.43f (Rigaku OD, 2015)'
_computing_data_reduction 'CrysAlisPro 1.171.38.43f (Rigaku OD, 2015)'
_computing_molecular_graphics 'Olex2 (Dolomanov et al., 2009)'
_computing_publication_material 'Olex2 (Dolomanov et al., 2009)'
_computing_structure_refinement 'XH (Sheldrick, 2008)'
_computing_structure_solution 'SIR2004 (Burla et al., 2007)'
_diffrn_ambient_environment N~2~
_diffrn_ambient_temperature 100.00(10)
_diffrn_detector 'CCD plate'
_diffrn_detector_area_resol_mean 5.2684
_diffrn_detector_type AtlasS2
_diffrn_measured_fraction_theta_full 0.997
_diffrn_measured_fraction_theta_max 0.986
_diffrn_measurement_details
;
List of Runs (angles in degrees, time in seconds):

  # Type    Start    End  Width  t~exp~   \w     \q     \k     \f   Frames
--------------------------------------------------------------------------
  1  \w   -113.00 -13.00   1.00    1.00    --  -40.98 -57.00  90.00  100
  2  \w   -115.00 -17.00   1.00    1.00    --  -40.98 -37.00 -60.00   98
  3  \w    -74.00  35.00   1.00    1.00    --  -40.98  77.00-150.00  109
  4  \w   -113.00 -13.00   1.00    1.00    --  -40.98 -57.00   0.00  100
  5  \w    -96.00  -2.00   1.00    1.00    --  -40.98 125.00 -90.00   94
  6  \w     13.00 113.00   1.00    1.00    --   40.98  57.00 120.00  100
  7  \w     31.00 135.00   1.00    1.74    --  106.95 -30.00  30.00  104
  8  \w     74.00 178.00   1.00    1.74    --  106.95  77.00  30.00  104
  9  \w     34.00 121.00   1.00    1.74    --  106.95-125.00 -60.00   87
 10  \w     74.00 178.00   1.00    1.74    --  106.95  77.00  60.00  104
 11  \w     94.00 178.00   1.00    1.74    --  106.95 125.00-180.00   84
 12  \w     74.00 178.00   1.00    1.74    --  106.95  77.00  90.00  104
 13  \w     78.00 178.00   1.00    1.74    --  106.95  61.00   0.00  100
 14  \w     78.00 178.00   1.00    1.74    --  106.95  61.00 120.00  100
 15  \w     81.00 178.00   1.00    1.74    --  106.95  45.00 150.00   97
 16  \w     74.00 178.00   1.00    1.74    --  106.95  77.00   0.00  104
 17  \w     78.00 134.00   1.00    1.74    --  106.95  61.00  30.00   56
;
_diffrn_measurement_device 'four-circle diffractometer'
_diffrn_measurement_device_type 'SuperNova, Dual, Cu at zero, AtlasS2'
_diffrn_measurement_method '\w scans'
_diffrn_orient_matrix_type 'CrysAlisPro convention (1999,Acta A55,543-557)'
_diffrn_orient_matrix_UB_11 0.1436770000
_diffrn_orient_matrix_UB_12 -0.0132143000
_diffrn_orient_matrix_UB_13 0.0804959000
_diffrn_orient_matrix_UB_21 -0.0787264000
_diffrn_orient_matrix_UB_22 -0.0351105000
_diffrn_orient_matrix_UB_23 0.0714174000
_diffrn_orient_matrix_UB_31 0.0102453000
_diffrn_orient_matrix_UB_32 -0.0860848000
_diffrn_orient_matrix_UB_33 -0.0413007000
_diffrn_radiation_monochromator mirror
_diffrn_radiation_probe x-ray
_diffrn_radiation_type CuK\a
_diffrn_radiation_wavelength 1.54184
_diffrn_reflns_av_R_equivalents 0.0325
_diffrn_reflns_av_unetI/netI 0.0331
_diffrn_reflns_Laue_measured_fraction_full 0.997
_diffrn_reflns_Laue_measured_fraction_max 0.986
_diffrn_reflns_limit_h_max 12
_diffrn_reflns_limit_h_min -11
_diffrn_reflns_limit_k_max 19
_diffrn_reflns_limit_k_min -20
_diffrn_reflns_limit_l_max 17
_diffrn_reflns_limit_l_min -17
_diffrn_reflns_number 21222
_diffrn_reflns_point_group_measured_fraction_full 0.954
_diffrn_reflns_point_group_measured_fraction_max 0.929
_diffrn_reflns_theta_full 67.684
_diffrn_reflns_theta_max 73.567
_diffrn_reflns_theta_min 4.268
_diffrn_source 'micro-focus sealed X-ray tube'
_diffrn_source_type 'SuperNova (Cu) X-ray Source'
_exptl_absorpt_coefficient_mu 0.728
_exptl_absorpt_correction_T_max 1.00000
_exptl_absorpt_correction_T_min 0.57574
_exptl_absorpt_correction_type multi-scan
_exptl_absorpt_process_details
;
CrysAlisPro 1.171.38.43f (Rigaku Oxford Diffraction, 2015)
Empirical absorption correction using spherical harmonics,
 implemented in SCALE3 ABSPACK scaling algorithm.
;
_exptl_crystal_colour colorless
_exptl_crystal_density_diffrn 1.255
_exptl_crystal_description block
_exptl_crystal_F_000 880
_exptl_crystal_size_max 0.18
_exptl_crystal_size_mid 0.15
_exptl_crystal_size_min 0.11
_refine_diff_density_max 0.228
_refine_diff_density_min -0.295
_refine_diff_density_rms 0.048
_refine_ls_abs_structure_details
;
 Flack x determined using 3414 quotients [(I+)-(I-)]/[(I+)+(I-)]
 (Parsons, Flack and Wagner, Acta Cryst. B69 (2013) 249-259).
;
_refine_ls_abs_structure_Flack -0.08(7)
_refine_ls_extinction_method none
_refine_ls_goodness_of_fit_ref 1.039
_refine_ls_hydrogen_treatment mixed
_refine_ls_matrix_type full
_refine_ls_number_parameters 542
_refine_ls_number_reflns 8055
_refine_ls_number_restraints 1
_refine_ls_restrained_S_all 1.039
_refine_ls_R_factor_all 0.0379
_refine_ls_R_factor_gt 0.0371
_refine_ls_shift/su_max 0.000
_refine_ls_shift/su_mean 0.000
_refine_ls_structure_factor_coef Fsqd
_refine_ls_weighting_details 'w=1/[\s^2^(Fo^2^)+(0.0675P)^2^+0.2019P] where P=(Fo^2^+2Fc^2^)/3'
_refine_ls_weighting_scheme calc
_refine_ls_wR_factor_gt 0.0986
_refine_ls_wR_factor_ref 0.0998
_reflns_Friedel_coverage 0.817
_reflns_Friedel_fraction_full 0.908
_reflns_Friedel_fraction_max 0.868
_reflns_number_gt 7861
_reflns_number_total 8055
_reflns_threshold_expression 'I > 2\s(I)'
_cod_data_source_file np7b00799_si_005.cif
_cod_data_source_block 3-6-8
_cod_database_code 1548537
_shelx_shelxl_version_number 2017/1
_shelx_space_group_comment
;
The symmetry employed for this shelxl refinement is uniquely defined
by the following loop, which should always be used as a source of
symmetry information in preference to the above space-group names.
They are only intended as comments.
;
_shelx_estimated_absorpt_t_max 0.924
_shelx_estimated_absorpt_t_min 0.880
_reflns_odcompleteness_completeness 99.70
_reflns_odcompleteness_iscentric 1
_reflns_odcompleteness_theta 66.97
_olex2_refinement_description
;
1. Fixed Uiso
 At 1.2 times of:
  All C(H) groups, All C(H,H) groups
 At 1.5 times of:
  All C(H,H,H) groups, All O(H) groups
2.a Ternary CH refined with riding coordinates:
 C00G(H00G), C2(H2a), C1(H1), C00R(H00R), C00S(H00S), C14(H14), C6(H6a),
 C00X(H00X), C00Z(H00Z), C3(H3), C016(H016), C10(H10), C01A(H01g), C13(H13)
2.b Secondary CH2 refined with riding coordinates:
 C11(H11a,H11b), C7(H7a,H7b), C010(H01a,H01b), C013(H01c,H01d), C12(H12a,H12b),
  C015(H01e,H01f)
2.c Aromatic/amide H refined with riding coordinates:
 C00F(H00F), C15(H15)
2.d Idealised Me refined as rotating group:
 C19(H19a,H19b,H19c), C20(H20a,H20b,H20c), C01D(H01h,H01i,H01j), C01E(H01k,
 H01l,H01m), C01F(H01n,H01o,H01p), C18(H18a,H18b,H18c), C23(H23a,H23b,H23c),
 C01I(H01q,H01r,H01s), C01J(H01t,H01u,H01v), C22(H22a,H22b,H22c), C17(H17a,H17b,
 H17c), C01M(H01w,H01x,H01y)
2.e Idealised tetrahedral OH refined as rotating group:
 O005(H005), O2(H2), O009(H009)
;
_olex2_submission_special_instructions 'No special instructions were received'
_oxdiff_exptl_absorpt_empirical_details
;
Empirical correction (ABSPACK) includes:
- Absorption correction using spherical harmonics
- Frame scaling
- Detector area scaling
;
_oxdiff_exptl_absorpt_empirical_full_max 1.496
_oxdiff_exptl_absorpt_empirical_full_min 0.622

loop_
_space_group_symop_operation_xyz
'x, y, z'
'-x, y+1/2, -z'

loop_
_atom_site_label
_atom_site_type_symbol
_atom_site_fract_x
_atom_site_fract_y
_atom_site_fract_z
_atom_site_U_iso_or_equiv
_atom_site_adp_type
_atom_site_occupancy
_atom_site_site_symmetry_order
_atom_site_calc_flag
_atom_site_refinement_flags_posn
O001 O 0.86479(16) 0.73437(10) 0.88347(11) 0.0179(3) Uani 1 1 d .
O3 O 0.07594(16) 0.40043(10) 0.49479(11) 0.0151(3) Uani 1 1 d .
O003 O 0.98818(15) 0.59815(10) 1.00611(11) 0.0149(3) Uani 1 1 d .
O6 O -0.25819(17) 0.19957(11) 0.55432(12) 0.0190(3) Uani 1 1 d .
O005 O 1.17658(18) 0.83669(10) 1.21204(12) 0.0206(3) Uani 1 1 d .
H005 H 1.172178 0.858829 1.158606 0.031 Uiso 1 1 calc GR
O4 O 0.24908(16) 0.25541(10) 0.55311(13) 0.0201(3) Uani 1 1 d .
O2 O 0.18579(19) 0.55733(11) 0.52299(12) 0.0231(4) Uani 1 1 d .
H2 H 0.136718 0.522051 0.487570 0.035 Uiso 1 1 calc GR
O1 O 0.27818(17) 0.51599(12) 0.78695(12) 0.0241(4) Uani 1 1 d .
O009 O 0.86635(18) 0.44112(11) 0.97199(14) 0.0238(4) Uani 1 1 d .
H009 H 0.937943 0.469758 0.986867 0.036 Uiso 1 1 calc GR
O00A O 0.60101(17) 0.52643(11) 1.08043(13) 0.0237(4) Uani 1 1 d .
O5 O 0.30524(19) 0.15139(13) 0.66321(16) 0.0345(5) Uani 1 1 d .
O00C O 0.7314(3) 0.84787(16) 0.86341(19) 0.0521(7) Uani 1 1 d .
C00D C 1.0673(2) 0.62613(14) 1.10558(15) 0.0146(4) Uani 1 1 d .
C00E C 1.3216(2) 0.73665(14) 1.08995(16) 0.0175(4) Uani 1 1 d .
C00F C 1.1859(2) 0.73690(14) 1.03374(16) 0.0161(4) Uani 1 1 d .
H00F H 1.155741 0.745917 0.965035 0.019 Uiso 1 1 calc R
C00G C 1.1818(2) 0.75033(14) 1.20082(16) 0.0168(4) Uani 1 1 d .
H00G H 1.153666 0.723151 1.254564 0.020 Uiso 1 1 calc R
C21 C 0.3144(2) 0.18427(16) 0.5885(2) 0.0250(5) Uani 1 1 d .
C8 C -0.0832(2) 0.29397(14) 0.51600(16) 0.0152(4) Uani 1 1 d .
C15 C -0.0859(2) 0.25294(14) 0.41771(16) 0.0167(4) Uani 1 1 d .
H15 H -0.006350 0.231837 0.403144 0.020 Uiso 1 1 calc R
C00K C 0.8428(2) 0.62473(14) 0.99190(16) 0.0155(4) Uani 1 1 d .
C11 C -0.1707(2) 0.41909(15) 0.40773(16) 0.0179(4) Uani 1 1 d .
H11A H -0.134982 0.404873 0.352124 0.022 Uiso 1 1 calc R
H11B H -0.175139 0.478098 0.410606 0.022 Uiso 1 1 calc R
C2 C 0.1824(2) 0.51553(15) 0.68807(16) 0.0185(4) Uani 1 1 d .
H2A H 0.115493 0.561260 0.678604 0.022 Uiso 1 1 calc R
C1 C 0.1012(2) 0.43363(14) 0.66344(16) 0.0162(4) Uani 1 1 d .
H1 H 0.114499 0.402434 0.725320 0.019 Uiso 1 1 calc R
C7 C 0.0313(2) 0.26213(15) 0.60831(16) 0.0166(4) Uani 1 1 d .
H7A H 0.034763 0.203131 0.604630 0.020 Uiso 1 1 calc R
H7B H 0.004370 0.276136 0.667757 0.020 Uiso 1 1 calc R
C5 C 0.1726(2) 0.38720(14) 0.59361(16) 0.0165(4) Uani 1 1 d .
C9 C -0.0657(2) 0.38785(14) 0.50506(16) 0.0152(4) Uani 1 1 d .
C00R C 0.7432(2) 0.49086(15) 0.96586(18) 0.0201(5) Uani 1 1 d .
H00R H 0.656460 0.460173 0.932971 0.024 Uiso 1 1 calc R
C00S C 0.9658(2) 0.60613(15) 1.17061(16) 0.0187(4) Uani 1 1 d .
H00S H 0.964477 0.653964 1.212371 0.022 Uiso 1 1 calc R
C14 C -0.2379(2) 0.27788(15) 0.51767(16) 0.0167(4) Uani 1 1 d .
H14 H -0.266031 0.319766 0.558192 0.020 Uiso 1 1 calc R
C00U C 1.0870(2) 0.72033(14) 1.09788(15) 0.0144(4) Uani 1 1 d .
C6 C 0.1803(2) 0.29650(15) 0.61861(17) 0.0169(4) Uani 1 1 d .
H6A H 0.239256 0.289316 0.687999 0.020 Uiso 1 1 calc R
C00W C 0.7445(2) 0.57105(15) 0.90952(17) 0.0189(5) Uani 1 1 d .
C00X C 0.8342(2) 0.71691(14) 0.97728(16) 0.0165(4) Uani 1 1 d .
H00X H 0.737450 0.735314 0.972521 0.020 Uiso 1 1 calc R
C16 C -0.2175(2) 0.25136(15) 0.35553(16) 0.0194(5) Uani 1 1 d .
C00Z C 0.8153(2) 0.59969(14) 1.09166(16) 0.0171(4) Uani 1 1 d .
H00Z H 0.750811 0.639255 1.108158 0.021 Uiso 1 1 calc R
C010 C 1.2115(2) 0.58244(15) 1.13230(16) 0.0181(4) Uani 1 1 d .
H01A H 1.242559 0.578466 1.072639 0.022 Uiso 1 1 calc R
H01B H 1.199421 0.527424 1.153965 0.022 Uiso 1 1 calc R
C19 C 0.3630(3) 0.42503(16) 0.50463(19) 0.0246(5) Uani 1 1 d .
H19A H 0.391378 0.369818 0.497889 0.037 Uiso 1 1 calc GR
H19B H 0.442353 0.460833 0.510226 0.037 Uiso 1 1 calc GR
H19C H 0.286288 0.439745 0.446869 0.037 Uiso 1 1 calc GR
C3 C 0.2711(2) 0.52122(15) 0.61453(17) 0.0191(4) Uani 1 1 d .
H3 H 0.356487 0.554244 0.643336 0.023 Uiso 1 1 calc R
C013 C 0.9404(2) 0.76195(14) 1.06314(16) 0.0162(4) Uani 1 1 d .
H01C H 0.901553 0.765507 1.119339 0.019 Uiso 1 1 calc R
H01D H 0.952359 0.817078 1.041763 0.019 Uiso 1 1 calc R
C12 C -0.3219(2) 0.38454(16) 0.38780(18) 0.0215(5) Uani 1 1 d .
H12A H -0.376319 0.395628 0.319053 0.026 Uiso 1 1 calc R
H12B H -0.369153 0.411276 0.431266 0.026 Uiso 1 1 calc R
C015 C 1.3286(2) 0.62521(15) 1.21499(17) 0.0197(5) Uani 1 1 d .
H01E H 1.420920 0.603520 1.215931 0.024 Uiso 1 1 calc R
H01F H 1.314156 0.614209 1.279528 0.024 Uiso 1 1 calc R
C016 C 0.7417(2) 0.51593(15) 1.07201(17) 0.0195(5) Uani 1 1 d .
H016 H 0.794310 0.476068 1.121290 0.023 Uiso 1 1 calc R
C017 C 0.8053(3) 0.80164(17) 0.8343(2) 0.0292(6) Uani 1 1 d .
C10 C -0.0607(2) 0.43457(15) 0.60358(16) 0.0169(4) Uani 1 1 d .
H10 H -0.111877 0.401973 0.640705 0.020 Uiso 1 1 calc R
C4 C 0.3136(2) 0.43255(15) 0.59874(17) 0.0188(5) Uani 1 1 d .
C01A C 1.3267(2) 0.71824(15) 1.19749(16) 0.0188(4) Uani 1 1 d .
H01G H 1.406003 0.745937 1.245749 0.023 Uiso 1 1 calc R
C13 C -0.3176(2) 0.29179(16) 0.40660(17) 0.0205(5) Uani 1 1 d .
H13 H -0.412758 0.267173 0.387060 0.025 Uiso 1 1 calc R
C20 C -0.1282(2) 0.51908(16) 0.58675(17) 0.0220(5) Uani 1 1 d .
H20A H -0.115771 0.545351 0.650136 0.033 Uiso 1 1 calc GR
H20B H -0.228078 0.514035 0.552612 0.033 Uiso 1 1 calc GR
H20C H -0.083441 0.551055 0.546919 0.033 Uiso 1 1 calc GR
C01D C 1.4537(2) 0.74341(17) 1.05818(19) 0.0254(5) Uani 1 1 d .
H01H H 1.507803 0.693956 1.074728 0.038 Uiso 1 1 calc GR
H01I H 1.509858 0.788435 1.092166 0.038 Uiso 1 1 calc GR
H01J H 1.428381 0.752190 0.987216 0.038 Uiso 1 1 calc GR
C01E C 0.7943(2) 0.55864(16) 0.81659(17) 0.0210(5) Uani 1 1 d .
H01K H 0.780544 0.608151 0.778293 0.032 Uiso 1 1 calc GR
H01L H 0.740030 0.515582 0.776485 0.032 Uiso 1 1 calc GR
H01M H 0.893437 0.544398 0.836631 0.032 Uiso 1 1 calc GR
C01F C 0.5934(2) 0.60733(17) 0.87586(18) 0.0233(5) Uani 1 1 d .
H01N H 0.562181 0.618508 0.933525 0.035 Uiso 1 1 calc GR
H01O H 0.529557 0.569093 0.833319 0.035 Uiso 1 1 calc GR
H01P H 0.594240 0.657026 0.839722 0.035 Uiso 1 1 calc GR
C18 C 0.4353(2) 0.40424(17) 0.68886(19) 0.0256(5) Uani 1 1 d .
H18A H 0.404398 0.405521 0.747961 0.038 Uiso 1 1 calc GR
H18B H 0.515655 0.439846 0.697510 0.038 Uiso 1 1 calc GR
H18C H 0.462214 0.349604 0.677561 0.038 Uiso 1 1 calc GR
C23 C 0.2103(3) 0.52735(19) 0.86279(18) 0.0295(6) Uani 1 1 d .
H23A H 0.154329 0.576335 0.849564 0.044 Uiso 1 1 calc GR
H23B H 0.281050 0.531791 0.926641 0.044 Uiso 1 1 calc GR
H23C H 0.149501 0.481626 0.863437 0.044 Uiso 1 1 calc GR
C01I C 1.0088(3) 0.53297(19) 1.24027(19) 0.0309(6) Uani 1 1 d .
H01Q H 1.018528 0.485807 1.202108 0.046 Uiso 1 1 calc GR
H01R H 0.936941 0.522980 1.272963 0.046 Uiso 1 1 calc GR
H01S H 1.097954 0.544058 1.289598 0.046 Uiso 1 1 calc GR
C01J C 0.5315(3) 0.45184(18) 1.0866(2) 0.0297(6) Uani 1 1 d .
H01T H 0.509577 0.424263 1.023303 0.044 Uiso 1 1 calc GR
H01U H 0.445011 0.462532 1.103238 0.044 Uiso 1 1 calc GR
H01V H 0.592794 0.418152 1.137405 0.044 Uiso 1 1 calc GR
C22 C 0.4021(3) 0.15465(18) 0.5243(2) 0.0339(6) Uani 1 1 d .
H22A H 0.349404 0.161069 0.455096 0.051 Uiso 1 1 calc GR
H22B H 0.424784 0.098097 0.538111 0.051 Uiso 1 1 calc GR
H22C H 0.488590 0.185765 0.538483 0.051 Uiso 1 1 calc GR
C17 C -0.2644(3) 0.22638(17) 0.24793(18) 0.0264(5) Uani 1 1 d .
H17A H -0.182833 0.211010 0.227427 0.040 Uiso 1 1 calc GR
H17B H -0.312172 0.271185 0.207695 0.040 Uiso 1 1 calc GR
H17C H -0.328414 0.180905 0.239582 0.040 Uiso 1 1 calc GR
C01M C 0.8447(4) 0.8107(2) 0.7390(2) 0.0393(7) Uani 1 1 d .
H01W H 0.946538 0.809671 0.753613 0.059 Uiso 1 1 calc GR
H01X H 0.808766 0.861582 0.707806 0.059 Uiso 1 1 calc GR
H01Y H 0.804192 0.766596 0.694630 0.059 Uiso 1 1 calc GR
H6 H -0.230(3) 0.166(2) 0.523(3) 0.027(8) Uiso 1 1 d .

loop_
_atom_site_aniso_label
_atom_site_aniso_U_11
_atom_site_aniso_U_22
_atom_site_aniso_U_33
_atom_site_aniso_U_23
_atom_site_aniso_U_13
_atom_site_aniso_U_12
O001 0.0212(7) 0.0163(8) 0.0165(7) 0.0015(6) 0.0063(6) 0.0028(6)
O3 0.0148(7) 0.0162(8) 0.0156(7) 0.0008(6) 0.0067(6) -0.0022(6)
O003 0.0129(7) 0.0161(8) 0.0154(7) -0.0020(6) 0.0039(5) 0.0007(6)
O6 0.0211(7) 0.0184(9) 0.0202(7) -0.0013(6) 0.0105(6) -0.0051(6)
O005 0.0282(8) 0.0152(9) 0.0195(8) -0.0050(6) 0.0087(7) -0.0014(7)
O4 0.0158(7) 0.0156(9) 0.0295(8) -0.0002(7) 0.0077(6) 0.0019(6)
O2 0.0323(9) 0.0167(9) 0.0210(8) -0.0004(6) 0.0087(7) -0.0033(7)
O1 0.0203(7) 0.0340(10) 0.0174(8) -0.0052(7) 0.0048(6) -0.0032(7)
O009 0.0227(8) 0.0168(9) 0.0343(9) -0.0060(7) 0.0118(7) -0.0002(7)
O00A 0.0198(7) 0.0220(9) 0.0334(9) -0.0020(7) 0.0143(7) -0.0044(7)
O5 0.0277(9) 0.0250(11) 0.0479(12) 0.0117(9) 0.0066(8) 0.0063(8)
O00C 0.0725(17) 0.0426(14) 0.0499(13) 0.0204(11) 0.0314(12) 0.0374(13)
C00D 0.0158(9) 0.0147(11) 0.0130(9) -0.0022(8) 0.0035(8) -0.0007(8)
C00E 0.0184(10) 0.0132(11) 0.0224(10) -0.0034(8) 0.0083(8) -0.0004(8)
C00F 0.0216(10) 0.0114(11) 0.0171(9) -0.0027(8) 0.0085(8) -0.0001(8)
C00G 0.0207(10) 0.0145(12) 0.0164(10) -0.0032(8) 0.0073(8) -0.0024(8)
C21 0.0115(9) 0.0188(13) 0.0408(14) -0.0018(10) 0.0013(9) -0.0002(9)
C8 0.0130(9) 0.0159(11) 0.0173(10) 0.0006(8) 0.0054(8) -0.0006(8)
C15 0.0197(10) 0.0135(11) 0.0193(10) 0.0017(8) 0.0093(8) -0.0015(8)
C00K 0.0123(9) 0.0171(12) 0.0177(10) -0.0018(8) 0.0055(8) -0.0003(8)
C11 0.0196(10) 0.0172(12) 0.0174(10) 0.0016(8) 0.0060(8) 0.0002(9)
C2 0.0200(10) 0.0183(12) 0.0174(10) -0.0027(8) 0.0059(8) -0.0012(9)
C1 0.0170(9) 0.0173(12) 0.0147(9) 0.0003(8) 0.0051(8) 0.0002(8)
C7 0.0172(10) 0.0148(11) 0.0193(10) 0.0039(8) 0.0075(8) 0.0003(8)
C5 0.0149(9) 0.0166(12) 0.0174(10) 0.0004(8) 0.0042(8) -0.0013(8)
C9 0.0118(9) 0.0170(12) 0.0187(10) 0.0007(8) 0.0076(8) -0.0008(8)
C00R 0.0168(10) 0.0176(12) 0.0263(11) -0.0049(9) 0.0069(9) -0.0018(9)
C00S 0.0211(10) 0.0185(12) 0.0180(10) -0.0010(8) 0.0082(8) -0.0033(9)
C14 0.0146(9) 0.0189(12) 0.0173(10) 0.0003(8) 0.0058(8) -0.0027(8)
C00U 0.0163(9) 0.0132(11) 0.0144(9) -0.0016(8) 0.0052(8) -0.0004(8)
C6 0.0155(9) 0.0169(12) 0.0181(10) 0.0016(8) 0.0045(8) 0.0012(8)
C00W 0.0159(10) 0.0211(13) 0.0194(10) -0.0051(9) 0.0045(8) -0.0022(9)
C00X 0.0159(9) 0.0189(12) 0.0165(10) 0.0000(8) 0.0076(8) 0.0019(8)
C16 0.0237(10) 0.0169(12) 0.0185(10) 0.0011(9) 0.0075(9) -0.0047(9)
C00Z 0.0189(10) 0.0152(12) 0.0195(10) -0.0011(8) 0.0092(8) -0.0013(8)
C010 0.0194(10) 0.0141(11) 0.0189(10) -0.0012(8) 0.0029(8) 0.0017(8)
C19 0.0244(11) 0.0210(13) 0.0341(13) -0.0063(10) 0.0173(10) -0.0060(10)
C3 0.0207(10) 0.0185(12) 0.0190(10) -0.0029(9) 0.0075(8) -0.0047(9)
C013 0.0191(10) 0.0122(11) 0.0191(10) -0.0017(8) 0.0083(8) 0.0001(8)
C12 0.0171(10) 0.0262(14) 0.0200(11) 0.0035(9) 0.0035(9) 0.0020(9)
C015 0.0187(10) 0.0194(13) 0.0183(10) -0.0022(8) 0.0011(8) 0.0003(9)
C016 0.0189(10) 0.0164(12) 0.0248(11) -0.0010(9) 0.0092(8) -0.0028(9)
C017 0.0369(13) 0.0228(15) 0.0265(12) 0.0047(10) 0.0071(11) 0.0066(11)
C10 0.0175(10) 0.0178(12) 0.0168(9) 0.0005(8) 0.0071(8) 0.0002(9)
C4 0.0165(10) 0.0175(12) 0.0232(11) -0.0021(9) 0.0071(9) -0.0033(9)
C01A 0.0166(9) 0.0204(12) 0.0175(10) -0.0044(9) 0.0021(8) -0.0021(9)
C13 0.0150(10) 0.0257(13) 0.0195(11) 0.0013(9) 0.0030(8) -0.0024(9)
C20 0.0213(10) 0.0217(13) 0.0237(11) -0.0029(9) 0.0074(9) 0.0040(9)
C01D 0.0207(10) 0.0292(14) 0.0280(12) -0.0032(10) 0.0099(9) -0.0014(10)
C01E 0.0190(10) 0.0230(13) 0.0213(11) -0.0070(9) 0.0064(8) -0.0020(9)
C01F 0.0159(10) 0.0269(14) 0.0263(11) -0.0053(10) 0.0050(9) -0.0017(9)
C18 0.0157(10) 0.0251(14) 0.0335(13) -0.0029(10) 0.0032(10) -0.0016(9)
C23 0.0301(11) 0.0414(17) 0.0182(11) -0.0070(11) 0.0087(9) -0.0044(12)
C01I 0.0314(12) 0.0343(16) 0.0241(11) 0.0111(11) 0.0037(10) -0.0089(11)
C01J 0.0272(12) 0.0272(15) 0.0381(14) 0.0018(11) 0.0151(11) -0.0079(10)
C22 0.0174(11) 0.0250(15) 0.0595(18) -0.0124(13) 0.0115(11) -0.0007(10)
C17 0.0343(12) 0.0229(13) 0.0194(11) -0.0010(10) 0.0036(9) -0.0032(11)
C01M 0.0599(18) 0.0347(17) 0.0243(13) 0.0098(12) 0.0137(13) 0.0063(15)

loop_
_atom_type_symbol
_atom_type_description
_atom_type_scat_dispersion_real
_atom_type_scat_dispersion_imag
_atom_type_scat_source
C C 0.0181 0.0091 'International Tables Vol C Tables 4.2.6.8 and 6.1.1.4'
H H 0.0000 0.0000 'International Tables Vol C Tables 4.2.6.8 and 6.1.1.4'
O O 0.0492 0.0322 'International Tables Vol C Tables 4.2.6.8 and 6.1.1.4'

loop_
_geom_angle_atom_site_label_1
_geom_angle_atom_site_label_2
_geom_angle_atom_site_label_3
_geom_angle
C017 O001 C00X 116.70(18)
C5 O3 C9 105.33(15)
C00K O003 C00D 105.40(15)
C14 O6 H6 108(2)
C00G O005 H005 109.5
C21 O4 C6 115.28(19)
C3 O2 H2 109.5
C23 O1 C2 113.78(17)
C00R O009 H009 109.5
C01J O00A C016 113.3(2)
O003 C00D C00S 103.63(16)
O003 C00D C00U 106.74(16)
O003 C00D C010 106.42(16)
C00U C00D C00S 111.02(17)
C010 C00D C00S 117.38(18)
C010 C00D C00U 110.77(17)
C00F C00E C01A 108.75(18)
C00F C00E C01D 129.0(2)
C01D C00E C01A 121.92(19)
C00E C00F H00F 124.7
C00E C00F C00U 110.55(19)
C00U C00F H00F 124.7
O005 C00G H00G 109.9
O005 C00G C00U 112.73(18)
O005 C00G C01A 114.10(18)
C00U C00G H00G 109.9
C01A C00G H00G 109.9
C01A C00G C00U 100.02(16)
O4 C21 C22 110.8(2)
O5 C21 O4 123.9(2)
O5 C21 C22 125.3(3)
C15 C8 C7 115.07(18)
C15 C8 C9 108.71(17)
C15 C8 C14 100.34(17)
C7 C8 C9 110.10(18)
C7 C8 C14 114.20(18)
C14 C8 C9 107.81(17)
C8 C15 H15 124.6
C16 C15 C8 110.85(19)
C16 C15 H15 124.6
O003 C00K C00W 107.86(17)
O003 C00K C00X 109.31(17)
O003 C00K C00Z 102.76(16)
C00W C00K C00Z 106.49(18)
C00X C00K C00W 117.87(19)
C00X C00K C00Z 111.43(18)
H11A C11 H11B 107.7
C9 C11 H11A 108.8
C9 C11 H11B 108.8
C9 C11 C12 113.63(18)
C12 C11 H11A 108.8
C12 C11 H11B 108.8
O1 C2 H2A 110.7
O1 C2 C1 111.77(19)
O1 C2 C3 107.83(17)
C1 C2 H2A 110.7
C3 C2 H2A 110.7
C3 C2 C1 105.10(18)
C2 C1 H1 109.2
C2 C1 C5 105.45(17)
C2 C1 C10 119.12(19)
C5 C1 H1 109.2
C5 C1 C10 104.08(17)
C10 C1 H1 109.2
C8 C7 H7A 108.9
C8 C7 H7B 108.9
C8 C7 C6 113.44(18)
H7A C7 H7B 107.7
C6 C7 H7A 108.9
C6 C7 H7B 108.9
O3 C5 C1 103.58(16)
O3 C5 C6 109.88(18)
O3 C5 C4 107.43(17)
C6 C5 C1 109.55(18)
C6 C5 C4 118.19(19)
C4 C5 C1 107.20(18)
O3 C9 C8 106.57(17)
O3 C9 C11 106.22(16)
O3 C9 C10 103.45(16)
C8 C9 C10 111.90(18)
C11 C9 C8 110.57(18)
C11 C9 C10 117.18(18)
O009 C00R H00R 109.6
O009 C00R C00W 112.50(18)
O009 C00R C016 109.73(18)
C00W C00R H00R 109.6
C00W C00R C016 105.59(19)
C016 C00R H00R 109.6
C00D C00S H00S 107.4
C00Z C00S C00D 103.56(16)
C00Z C00S H00S 107.4
C01I C00S C00D 115.5(2)
C01I C00S H00S 107.4
C01I C00S C00Z 115.1(2)
O6 C14 C8 113.69(18)
O6 C14 H14 109.4
O6 C14 C13 114.53(19)
C8 C14 H14 109.4
C13 C14 C8 99.89(17)
C13 C14 H14 109.4
C00F C00U C00D 109.20(17)
C00F C00U C00G 100.15(16)
C00F C00U C013 115.66(18)
C00G C00U C00D 107.63(17)
C013 C00U C00D 109.70(17)
C013 C00U C00G 113.91(17)
O4 C6 C7 112.13(18)
O4 C6 C5 108.01(18)
O4 C6 H6A 108.6
C7 C6 H6A 108.6
C5 C6 C7 110.77(18)
C5 C6 H6A 108.6
C00R C00W C00K 101.74(18)
C00R C00W C01F 109.63(18)
C01E C00W C00K 115.09(18)
C01E C00W C00R 112.0(2)
C01E C00W C01F 108.10(19)
C01F C00W C00K 110.13(19)
O001 C00X C00K 107.30(17)
O001 C00X H00X 109.2
O001 C00X C013 109.76(17)
C00K C00X H00X 109.2
C00K C00X C013 112.03(18)
C013 C00X H00X 109.2
C15 C16 C13 108.77(19)
C15 C16 C17 128.1(2)
C17 C16 C13 122.6(2)
C00K C00Z C00S 103.80(16)
C00K C00Z H00Z 109.3
C00S C00Z H00Z 109.3
C016 C00Z C00K 105.80(17)
C016 C00Z C00S 118.85(19)
C016 C00Z H00Z 109.3
C00D C010 H01A 108.8
C00D C010 H01B 108.8
C00D C010 C015 113.81(19)
H01A C010 H01B 107.7
C015 C010 H01A 108.8
C015 C010 H01B 108.8
H19A C19 H19B 109.5
H19A C19 H19C 109.5
H19B C19 H19C 109.5
C4 C19 H19A 109.5
C4 C19 H19B 109.5
C4 C19 H19C 109.5
O2 C3 C2 108.94(18)
O2 C3 H3 110.1
O2 C3 C4 111.85(18)
C2 C3 H3 110.1
C2 C3 C4 105.58(19)
C4 C3 H3 110.1
C00U C013 H01C 108.9
C00U C013 H01D 108.9
C00X C013 C00U 113.18(18)
C00X C013 H01C 108.9
C00X C013 H01D 108.9
H01C C013 H01D 107.8
C11 C12 H12A 109.5
C11 C12 H12B 109.5
C11 C12 C13 110.86(19)
H12A C12 H12B 108.1
C13 C12 H12A 109.5
C13 C12 H12B 109.5
C010 C015 H01E 109.4
C010 C015 H01F 109.4
C010 C015 C01A 111.05(18)
H01E C015 H01F 108.0
C01A C015 H01E 109.4
C01A C015 H01F 109.4
O00A C016 C00R 113.09(18)
O00A C016 C00Z 107.00(18)
O00A C016 H016 110.3
C00R C016 H016 110.3
C00Z C016 C00R 105.84(18)
C00Z C016 H016 110.3
O001 C017 C01M 110.5(2)
O00C C017 O001 124.3(3)
O00C C017 C01M 125.3(3)
C1 C10 H10 108.0
C9 C10 C1 103.38(16)
C9 C10 H10 108.0
C20 C10 C1 114.81(19)
C20 C10 C9 114.16(19)
C20 C10 H10 108.0
C19 C4 C5 115.00(19)
C19 C4 C3 111.4(2)
C3 C4 C5 100.52(17)
C18 C4 C5 111.26(19)
C18 C4 C19 108.3(2)
C18 C4 C3 110.23(19)
C00E C01A C00G 101.52(17)
C00E C01A C015 110.38(19)
C00E C01A H01G 112.2
C00G C01A C015 107.67(18)
C00G C01A H01G 112.2
C015 C01A H01G 112.2
C14 C13 C12 107.39(19)
C14 C13 H13 112.5
C16 C13 C14 101.54(18)
C16 C13 C12 109.77(19)
C16 C13 H13 112.5
C12 C13 H13 112.5
C10 C20 H20A 109.5
C10 C20 H20B 109.5
C10 C20 H20C 109.5
H20A C20 H20B 109.5
H20A C20 H20C 109.5
H20B C20 H20C 109.5
C00E C01D H01H 109.5
C00E C01D H01I 109.5
C00E C01D H01J 109.5
H01H C01D H01I 109.5
H01H C01D H01J 109.5
H01I C01D H01J 109.5
C00W C01E H01K 109.5
C00W C01E H01L 109.5
C00W C01E H01M 109.5
H01K C01E H01L 109.5
H01K C01E H01M 109.5
H01L C01E H01M 109.5
C00W C01F H01N 109.5
C00W C01F H01O 109.5
C00W C01F H01P 109.5
H01N C01F H01O 109.5
H01N C01F H01P 109.5
H01O C01F H01P 109.5
C4 C18 H18A 109.5
C4 C18 H18B 109.5
C4 C18 H18C 109.5
H18A C18 H18B 109.5
H18A C18 H18C 109.5
H18B C18 H18C 109.5
O1 C23 H23A 109.5
O1 C23 H23B 109.5
O1 C23 H23C 109.5
H23A C23 H23B 109.5
H23A C23 H23C 109.5
H23B C23 H23C 109.5
C00S C01I H01Q 109.5
C00S C01I H01R 109.5
C00S C01I H01S 109.5
H01Q C01I H01R 109.5
H01Q C01I H01S 109.5
H01R C01I H01S 109.5
O00A C01J H01T 109.5
O00A C01J H01U 109.5
O00A C01J H01V 109.5
H01T C01J H01U 109.5
H01T C01J H01V 109.5
H01U C01J H01V 109.5
C21 C22 H22A 109.5
C21 C22 H22B 109.5
C21 C22 H22C 109.5
H22A C22 H22B 109.5
H22A C22 H22C 109.5
H22B C22 H22C 109.5
C16 C17 H17A 109.5
C16 C17 H17B 109.5
C16 C17 H17C 109.5
H17A C17 H17B 109.5
H17A C17 H17C 109.5
H17B C17 H17C 109.5
C017 C01M H01W 109.5
C017 C01M H01X 109.5
C017 C01M H01Y 109.5
H01W C01M H01X 109.5
H01W C01M H01Y 109.5
H01X C01M H01Y 109.5

loop_
_geom_bond_atom_site_label_1
_geom_bond_atom_site_label_2
_geom_bond_distance
O001 C00X 1.456(2)
O001 C017 1.340(3)
O3 C5 1.445(3)
O3 C9 1.454(2)
O003 C00D 1.454(2)
O003 C00K 1.449(2)
O6 C14 1.418(3)
O6 H6 0.81(4)
O005 H005 0.8200
O005 C00G 1.427(3)
O4 C21 1.353(3)
O4 C6 1.452(3)
O2 H2 0.8200
O2 C3 1.436(3)
O1 C2 1.426(3)
O1 C23 1.420(3)
O009 H009 0.8200
O009 C00R 1.440(3)
O00A C016 1.430(3)
O00A C01J 1.415(3)
O5 C21 1.201(3)
O00C C017 1.199(4)
C00D C00S 1.567(3)
C00D C00U 1.564(3)
C00D C010 1.532(3)
C00E C00F 1.334(3)
C00E C01A 1.519(3)
C00E C01D 1.493(3)
C00F H00F 0.9300
C00F C00U 1.526(3)
C00G H00G 0.9800
C00G C00U 1.547(3)
C00G C01A 1.530(3)
C21 C22 1.496(4)
C8 C15 1.523(3)
C8 C7 1.533(3)
C8 C9 1.562(3)
C8 C14 1.549(3)
C15 H15 0.9300
C15 C16 1.329(3)
C00K C00W 1.543(3)
C00K C00X 1.525(3)
C00K C00Z 1.551(3)
C11 H11A 0.9700
C11 H11B 0.9700
C11 C9 1.535(3)
C11 C12 1.536(3)
C2 H2A 0.9800
C2 C1 1.548(3)
C2 C3 1.532(3)
C1 H1 0.9800
C1 C5 1.557(3)
C1 C10 1.564(3)
C7 H7A 0.9700
C7 H7B 0.9700
C7 C6 1.535(3)
C5 C6 1.525(3)
C5 C4 1.555(3)
C9 C10 1.564(3)
C00R H00R 0.9800
C00R C00W 1.535(3)
C00R C016 1.544(3)
C00S H00S 0.9800
C00S C00Z 1.568(3)
C00S C01I 1.525(3)
C14 H14 0.9800
C14 C13 1.537(3)
C00U C013 1.538(3)
C6 H6A 0.9800
C00W C01E 1.529(3)
C00W C01F 1.539(3)
C00X H00X 0.9800
C00X C013 1.530(3)
C16 C13 1.525(3)
C16 C17 1.495(3)
C00Z H00Z 0.9800
C00Z C016 1.539(3)
C010 H01A 0.9700
C010 H01B 0.9700
C010 C015 1.540(3)
C19 H19A 0.9600
C19 H19B 0.9600
C19 H19C 0.9600
C19 C4 1.534(3)
C3 H3 0.9800
C3 C4 1.546(3)
C013 H01C 0.9700
C013 H01D 0.9700
C12 H12A 0.9700
C12 H12B 0.9700
C12 C13 1.542(4)
C015 H01E 0.9700
C015 H01F 0.9700
C015 C01A 1.544(3)
C016 H016 0.9800
C017 C01M 1.499(4)
C10 H10 0.9800
C10 C20 1.525(3)
C4 C18 1.533(3)
C01A H01G 0.9800
C13 H13 0.9800
C20 H20A 0.9600
C20 H20B 0.9600
C20 H20C 0.9600
C01D H01H 0.9600
C01D H01I 0.9600
C01D H01J 0.9600
C01E H01K 0.9600
C01E H01L 0.9600
C01E H01M 0.9600
C01F H01N 0.9600
C01F H01O 0.9600
C01F H01P 0.9600
C18 H18A 0.9600
C18 H18B 0.9600
C18 H18C 0.9600
C23 H23A 0.9600
C23 H23B 0.9600
C23 H23C 0.9600
C01I H01Q 0.9600
C01I H01R 0.9600
C01I H01S 0.9600
C01J H01T 0.9600
C01J H01U 0.9600
C01J H01V 0.9600
C22 H22A 0.9600
C22 H22B 0.9600
C22 H22C 0.9600
C17 H17A 0.9600
C17 H17B 0.9600
C17 H17C 0.9600
C01M H01W 0.9600
C01M H01X 0.9600
C01M H01Y 0.9600
